data_4503430
loop_
_publ_author_name
'Yang, Jin'
'Ma, Jian-Fang'
'Liu, Ying-Ying'
'Ma, Ji-Cheng'
'Batten, Stuart R.'

_publ_section_title
;
 A Series of Cu(II) Complexes Based on Different Bis(imidazole) Ligands
 and Organic Acids: Formation of Water Clusters and Fixation of
 Atmospheric Carbon Dioxide
;
_journal_issue 12
_journal_name_full 'Crystal Growth &amp; Design'
_journal_page_first 4383
_journal_paper_doi 10.1021/cg701119g
_journal_volume 8
_journal_year 2008
_chemical_formula_moiety 'C19 H19 Cu N4 O6, 4(H2 O)'
_chemical_formula_sum 'C19 H27 Cu N4 O10'
_chemical_formula_weight 534.99
_chemical_name_systematic
;
 ?
;
_space_group_IT_number 14
_symmetry_cell_setting monoclinic
_symmetry_space_group_name_Hall '-P 2ybc'
_symmetry_space_group_name_H-M 'P 1 21/c 1'
_atom_sites_solution_hydrogens geom
_atom_sites_solution_primary direct
_atom_sites_solution_secondary difmap
_audit_creation_method SHELXL-97
_cell_angle_alpha 90.00
_cell_angle_beta 96.56(3)
_cell_angle_gamma 90.00
_cell_formula_units_Z 4
_cell_length_a 13.915(3)
_cell_length_b 9.6531(19)
_cell_length_c 17.322(4)
_cell_measurement_reflns_used 9771
_cell_measurement_temperature 293(2)
_cell_measurement_theta_max 27.48
_cell_measurement_theta_min 1.47
_cell_volume 2311.5(9)
_computing_cell_refinement 'PROCESS-AUTO '
_computing_data_collection 'PROCESS-AUTO (Rigaku, 1998)'
_computing_data_reduction 'PROCESS-AUTO '
_computing_molecular_graphics 'SHELXTL-PLUS (Sheldrick, 1990)'
_computing_publication_material SHELXL-97
_computing_structure_refinement 'SHELXL-97 (Sheldrick, 1997)'
_computing_structure_solution 'SHELXS-97 (Sheldrick, 1997)'
_diffrn_ambient_temperature 293(2)
_diffrn_detector_area_resol_mean 10.0
_diffrn_measured_fraction_theta_full 0.968
_diffrn_measured_fraction_theta_max 0.968
_diffrn_measurement_device_type 'Rigaku R-AXIS RAPID'
_diffrn_measurement_method '\w scan'
_diffrn_radiation_monochromator graphite
_diffrn_radiation_source 'rotorating anode'
_diffrn_radiation_type MoK\a
_diffrn_radiation_wavelength 0.71073
_diffrn_reflns_av_R_equivalents 0.0763
_diffrn_reflns_av_sigmaI/netI 0.2335
_diffrn_reflns_limit_h_max 18
_diffrn_reflns_limit_h_min 0
_diffrn_reflns_limit_k_max 12
_diffrn_reflns_limit_k_min 0
_diffrn_reflns_limit_l_max 22
_diffrn_reflns_limit_l_min -22
_diffrn_reflns_number 5132
_diffrn_reflns_theta_full 27.48
_diffrn_reflns_theta_max 27.48
_diffrn_reflns_theta_min 1.47
_diffrn_standards_decay_% none
_diffrn_standards_interval_count none
_diffrn_standards_number none
_exptl_absorpt_coefficient_mu 1.007
_exptl_absorpt_correction_T_max 0.920
_exptl_absorpt_correction_T_min 0.671
_exptl_absorpt_correction_type multi-scan
_exptl_absorpt_process_details 'ABSCOR (Higashi, 1995)'
_exptl_crystal_colour blue
_exptl_crystal_density_diffrn 1.537
_exptl_crystal_density_method 'not measured'
_exptl_crystal_description platelet
_exptl_crystal_F_000 1112
_exptl_crystal_size_max 0.39
_exptl_crystal_size_mid 0.11
_exptl_crystal_size_min 0.08
_refine_diff_density_max 0.369
_refine_diff_density_min -0.356
_refine_diff_density_rms 0.084
_refine_ls_extinction_method none
_refine_ls_goodness_of_fit_ref 0.773
_refine_ls_hydrogen_treatment mixed
_refine_ls_matrix_type full
_refine_ls_number_parameters 343
_refine_ls_number_reflns 5132
_refine_ls_number_restraints 21
_refine_ls_restrained_S_all 0.773
_refine_ls_R_factor_all 0.1494
_refine_ls_R_factor_gt 0.0465
_refine_ls_shift/su_max 0.001
_refine_ls_shift/su_mean 0.000
_refine_ls_structure_factor_coef Fsqd
_refine_ls_weighting_details 'calc w=1/[\s^2^(Fo^2^)+(0.0484P)^2^+0.0000P] where P=(Fo^2^+2Fc^2^)/3'
_refine_ls_weighting_scheme calc
_refine_ls_wR_factor_gt 0.1078
_refine_ls_wR_factor_ref 0.1260
_reflns_number_gt 2110
_reflns_number_total 5132
_reflns_threshold_expression >2sigma(I)
_cod_data_source_file cg701119g_si_002.cif
_cod_data_source_block compound3
_cod_depositor_comments
;
The following automatic conversions were performed:

'_symmetry_cell_setting' value 'Monoclinic' changed to 'monoclinic'
according to /home/saulius/struct/CIF-dictionaries/cif_core.dic
dictionary named 'cif_core.dic' version 2.4.1 from 2010-06-29.

Automatic conversion script
Id: cif_fix_values 1715 2011-07-08 13:25:40Z adriana 
;
_cod_original_cell_volume 2311.6(8)
_cod_original_sg_symbol_Hall '-p 2ybc'
_cod_original_sg_symbol_H-M 'P 21/c'
_cod_database_code 4503430

loop_
_symmetry_equiv_pos_as_xyz
'x, y, z'
'-x, y+1/2, -z+1/2'
'-x, -y, -z'
'x, -y-1/2, z-1/2'

loop_
_atom_site_label
_atom_site_type_symbol
_atom_site_fract_x
_atom_site_fract_y
_atom_site_fract_z
_atom_site_U_iso_or_equiv
_atom_site_adp_type
_atom_site_occupancy
_atom_site_symmetry_multiplicity
_atom_site_calc_flag
_atom_site_refinement_flags
Cu1 Cu 0.18611(5) 0.04320(6) 0.39177(4) 0.02472(18) Uani 1 1 d D
O3 O -0.0854(3) 0.1663(3) 0.4196(2) 0.0281(9) Uani 1 1 d D
O2 O 0.1624(3) 0.1960(4) 0.5227(2) 0.0377(10) Uani 1 1 d .
O4 O -0.1414(3) 0.3281(4) 0.3355(2) 0.0345(10) Uani 1 1 d D
O1 O 0.1206(2) 0.2300(3) 0.39659(19) 0.0256(9) Uani 1 1 d .
O1W O 0.1393(3) 0.0587(4) 0.2580(2) 0.0412(10) Uani 1 1 d D
N2 N 0.3223(3) -0.3398(4) 0.4228(2) 0.0257(11) Uani 1 1 d .
N1 N 0.2570(3) -0.1339(4) 0.4235(3) 0.0255(11) Uani 1 1 d .
N3 N 0.3139(3) 0.1288(4) 0.3742(2) 0.0255(11) Uani 1 1 d .
C15 C 0.1166(4) 0.2588(5) 0.4679(3) 0.0248(12) Uani 1 1 d .
N4 N 0.4163(3) 0.2612(4) 0.3222(3) 0.0273(11) Uani 1 1 d .
C4 C 0.3653(4) -0.4618(6) 0.3922(3) 0.0323(13) Uani 1 1 d .
H4A H 0.3278 -0.4878 0.3437 0.039 Uiso 1 1 calc R
H4B H 0.3618 -0.5376 0.4285 0.039 Uiso 1 1 calc R
C17 C -0.0419(4) 0.3989(5) 0.4481(3) 0.0195(11) Uani 1 1 d .
C16 C 0.0537(4) 0.3822(5) 0.4847(3) 0.0188(11) Uani 1 1 d .
C6 C 0.5100(4) -0.5212(5) 0.3232(3) 0.0271(13) Uani 1 1 d .
C5 C 0.4691(3) -0.4417(5) 0.3780(3) 0.0249(12) Uani 1 1 d .
C18 C -0.0929(4) 0.5168(5) 0.4641(3) 0.0207(12) Uani 1 1 d .
H16 H -0.1554 0.5286 0.4396 0.025 Uiso 1 1 calc R
C1 C 0.2839(4) -0.2351(5) 0.3803(3) 0.0269(13) Uani 1 1 d .
H1 H 0.2770 -0.2336 0.3263 0.032 Uiso 1 1 calc R
C11 C 0.4545(4) -0.6289(5) 0.2749(3) 0.0314(14) Uani 1 1 d .
H22A H 0.4011 -0.5850 0.2432 0.038 Uiso 1 1 calc R
H22B H 0.4964 -0.6704 0.2402 0.038 Uiso 1 1 calc R
C19 C -0.0930(4) 0.2889(5) 0.3967(3) 0.0218(12) Uani 1 1 d .
C3 C 0.3198(4) -0.3052(6) 0.4986(3) 0.0353(15) Uani 1 1 d .
H3 H 0.3416 -0.3583 0.5419 0.042 Uiso 1 1 calc R
C13 C 0.4690(4) 0.1720(6) 0.3708(3) 0.0354(15) Uani 1 1 d .
H12 H 0.5361 0.1678 0.3804 0.042 Uiso 1 1 calc R
C7 C 0.6039(4) -0.4957(5) 0.3106(3) 0.0304(14) Uani 1 1 d .
H7 H 0.6314 -0.5463 0.2730 0.036 Uiso 1 1 calc R
C10 C 0.5251(4) -0.3432(6) 0.4202(3) 0.0333(14) Uani 1 1 d .
H10 H 0.4981 -0.2912 0.4575 0.040 Uiso 1 1 calc R
C9 C 0.6193(4) -0.3207(6) 0.4084(3) 0.0382(15) Uani 1 1 d .
H9 H 0.6562 -0.2550 0.4377 0.046 Uiso 1 1 calc R
C8 C 0.6584(4) -0.3955(6) 0.3530(3) 0.0369(15) Uani 1 1 d .
H8 H 0.7220 -0.3794 0.3436 0.044 Uiso 1 1 calc R
C12 C 0.4057(4) 0.0915(6) 0.4021(3) 0.0373(15) Uani 1 1 d .
H11 H 0.4218 0.0206 0.4377 0.045 Uiso 1 1 calc R
C14 C 0.3252(4) 0.2301(5) 0.3265(3) 0.0313(13) Uani 1 1 d .
H13 H 0.2739 0.2759 0.2982 0.038 Uiso 1 1 calc R
C2 C 0.2793(4) -0.1776(6) 0.4982(3) 0.0306(14) Uani 1 1 d .
H2 H 0.2683 -0.1275 0.5422 0.037 Uiso 1 1 calc R
O3W O 0.1859(3) 0.0485(5) 0.6568(3) 0.0544(12) Uani 1 1 d D
O5W O -0.0348(3) 0.2134(4) 0.2113(3) 0.0515(12) Uani 1 1 d D
O4W O -0.3150(3) 0.1755(5) 0.3007(3) 0.0556(13) Uani 1 1 d D
O6W O 0.1350(4) 0.4687(5) 0.3057(3) 0.0705(15) Uani 1 1 d D
O2W O 0.0635(3) -0.0489(5) 0.4100(3) 0.0546(12) Uani 1 1 d D
HW21 H 0.074(5) -0.087(7) 0.457(2) 0.082 Uiso 1 1 d D
HW22 H 0.054(5) -0.124(4) 0.382(3) 0.082 Uiso 1 1 d D
HW12 H 0.134(4) -0.010(5) 0.225(3) 0.082 Uiso 1 1 d D
HW11 H 0.2015(17) 0.073(6) 0.2682(11) 0.082 Uiso 1 1 d D
HW61 H 0.147(5) 0.442(6) 0.2603(17) 0.082 Uiso 1 1 d D
HW62 H 0.138(5) 0.401(5) 0.337(3) 0.082 Uiso 1 1 d D
HW51 H -0.071(3) 0.141(4) 0.200(4) 0.082 Uiso 1 1 d D
HW52 H 0.0230(19) 0.187(6) 0.226(4) 0.082 Uiso 1 1 d D
HW42 H -0.274(3) 0.119(3) 0.319(3) 0.082 Uiso 1 1 d D
HW41 H -0.3120(17) 0.240(4) 0.331(3) 0.082 Uiso 1 1 d D
HW32 H 0.240(2) 0.014(5) 0.652(2) 0.082 Uiso 1 1 d D
HW31 H 0.185(4) 0.134(3) 0.644(4) 0.082 Uiso 1 1 d D

loop_
_atom_site_aniso_label
_atom_site_aniso_U_11
_atom_site_aniso_U_22
_atom_site_aniso_U_33
_atom_site_aniso_U_23
_atom_site_aniso_U_13
_atom_site_aniso_U_12
Cu1 0.0218(3) 0.0181(3) 0.0352(4) -0.0028(4) 0.0072(3) 0.0031(4)
O3 0.025(2) 0.0209(19) 0.038(2) 0.0021(19) 0.0019(18) 0.0008(17)
O2 0.043(3) 0.033(2) 0.034(2) 0.003(2) -0.008(2) 0.017(2)
O4 0.044(3) 0.030(2) 0.025(2) 0.0025(19) -0.0164(19) -0.0025(19)
O1 0.030(2) 0.0214(19) 0.026(2) -0.0023(17) 0.0094(17) 0.0060(17)
O1W 0.038(2) 0.050(3) 0.035(2) -0.015(2) -0.0002(19) -0.011(2)
N2 0.024(3) 0.018(2) 0.036(3) 0.002(2) 0.003(2) 0.003(2)
N1 0.019(3) 0.023(2) 0.034(3) -0.004(2) 0.002(2) 0.005(2)
N3 0.025(3) 0.020(2) 0.033(3) -0.002(2) 0.007(2) -0.001(2)
C15 0.021(3) 0.014(2) 0.040(4) -0.006(3) 0.006(3) 0.001(2)
N4 0.019(3) 0.023(2) 0.041(3) -0.005(2) 0.005(2) -0.003(2)
C4 0.027(3) 0.019(2) 0.051(4) -0.005(3) 0.007(3) 0.004(3)
C17 0.019(3) 0.017(2) 0.024(3) 0.000(2) 0.005(2) 0.002(2)
C16 0.023(3) 0.014(2) 0.020(3) -0.001(2) 0.006(2) 0.005(2)
C6 0.024(3) 0.022(3) 0.036(3) 0.008(3) 0.009(3) 0.005(2)
C5 0.015(3) 0.021(3) 0.038(3) 0.004(3) -0.002(2) 0.002(2)
C18 0.017(3) 0.021(3) 0.024(3) 0.003(2) 0.001(2) 0.001(2)
C1 0.023(3) 0.031(3) 0.028(3) 0.001(3) 0.007(3) -0.002(3)
C11 0.030(3) 0.030(3) 0.034(3) -0.001(3) 0.005(3) 0.000(3)
C19 0.018(3) 0.022(3) 0.026(3) -0.006(3) 0.005(2) 0.001(2)
C3 0.036(4) 0.040(3) 0.031(3) 0.005(3) 0.005(3) 0.007(3)
C13 0.017(3) 0.034(3) 0.053(4) 0.005(3) -0.003(3) 0.002(3)
C7 0.032(3) 0.033(3) 0.027(3) 0.009(3) 0.007(3) 0.002(3)
C10 0.026(3) 0.035(3) 0.040(3) -0.004(3) 0.004(3) 0.000(3)
C9 0.027(3) 0.038(3) 0.048(4) -0.002(3) -0.004(3) -0.006(3)
C8 0.016(3) 0.043(3) 0.050(4) 0.023(3) 0.001(3) 0.000(3)
C12 0.022(3) 0.036(3) 0.051(4) 0.007(3) -0.006(3) -0.002(3)
C14 0.027(3) 0.023(3) 0.043(3) -0.011(3) 0.000(3) 0.004(3)
C2 0.025(3) 0.039(3) 0.030(3) -0.005(3) 0.013(3) 0.001(3)
O3W 0.057(3) 0.050(3) 0.055(3) 0.009(3) 0.001(2) 0.000(3)
O5W 0.057(3) 0.041(3) 0.054(3) 0.003(2) -0.004(3) 0.003(2)
O4W 0.050(3) 0.066(3) 0.049(3) -0.005(3) -0.006(2) 0.000(3)
O6W 0.098(4) 0.057(3) 0.060(3) 0.016(3) 0.024(3) 0.017(3)
O2W 0.053(3) 0.046(3) 0.066(3) 0.002(3) 0.011(3) 0.000(3)

loop_
_atom_type_symbol
_atom_type_description
_atom_type_scat_dispersion_real
_atom_type_scat_dispersion_imag
_atom_type_scat_source
C C 0.0033 0.0016 'International Tables Vol C Tables 4.2.6.8 and 6.1.1.4'
H H 0.0000 0.0000 'International Tables Vol C Tables 4.2.6.8 and 6.1.1.4'
N N 0.0061 0.0033 'International Tables Vol C Tables 4.2.6.8 and 6.1.1.4'
O O 0.0106 0.0060 'International Tables Vol C Tables 4.2.6.8 and 6.1.1.4'
Cu Cu 0.3201 1.2651 'International Tables Vol C Tables 4.2.6.8 and 6.1.1.4'

loop_
_geom_angle_atom_site_label_1
_geom_angle_atom_site_label_2
_geom_angle_atom_site_label_3
_geom_angle
_geom_angle_site_symmetry_1
_geom_angle_site_symmetry_3
O2W Cu1 N3 177.44(19) . .
O2W Cu1 N1 88.83(18) . .
N3 Cu1 N1 88.62(17) . .
O2W Cu1 O1 89.61(17) . .
N3 Cu1 O1 92.88(15) . .
N1 Cu1 O1 161.89(16) . .
O2W Cu1 O1W 92.24(17) . .
N3 Cu1 O1W 88.56(16) . .
N1 Cu1 O1W 113.35(16) . .
O1 Cu1 O1W 84.73(14) . .
C15 O1 Cu1 107.7(3) . .
Cu1 O1W HW12 126(4) . .
Cu1 O1W HW11 69.7(13) . .
HW12 O1W HW11 105(3) . .
C1 N2 C3 107.2(4) . .
C1 N2 C4 125.0(4) . .
C3 N2 C4 127.7(5) . .
C1 N1 C2 105.2(4) . .
C1 N1 Cu1 129.6(4) . .
C2 N1 Cu1 124.9(4) . .
C14 N3 C12 104.4(5) . .
C14 N3 Cu1 125.2(4) . .
C12 N3 Cu1 130.2(4) . .
O2 C15 O1 124.1(4) . .
O2 C15 C16 119.5(5) . .
O1 C15 C16 116.4(5) . .
C14 N4 C13 106.0(5) . .
C14 N4 C11 127.3(5) . 1_565
C13 N4 C11 126.6(5) . 1_565
N2 C4 C5 113.5(4) . .
N2 C4 H4A 108.9 . .
C5 C4 H4A 108.9 . .
N2 C4 H4B 108.9 . .
C5 C4 H4B 108.9 . .
H4A C4 H4B 107.7 . .
C18 C17 C16 118.7(4) . .
C18 C17 C19 118.5(4) . .
C16 C17 C19 122.6(4) . .
C18 C16 C17 119.1(4) 3_566 .
C18 C16 C15 118.6(5) 3_566 .
C17 C16 C15 122.3(4) . .
C7 C6 C5 118.7(5) . .
C7 C6 C11 118.5(5) . .
C5 C6 C11 122.7(5) . .
C10 C5 C6 119.4(5) . .
C10 C5 C4 119.7(5) . .
C6 C5 C4 121.0(5) . .
C17 C18 C16 122.1(5) . 3_566
C17 C18 H16 118.9 . .
C16 C18 H16 118.9 3_566 .
N1 C1 N2 112.0(5) . .
N1 C1 H1 124.0 . .
N2 C1 H1 124.0 . .
N4 C11 C6 112.7(4) 1_545 .
N4 C11 H22A 109.0 1_545 .
C6 C11 H22A 109.0 . .
N4 C11 H22B 109.0 1_545 .
C6 C11 H22B 109.0 . .
H22A C11 H22B 107.8 . .
O3 C19 O4 125.1(5) . .
O3 C19 C17 117.5(5) . .
O4 C19 C17 117.4(4) . .
C2 C3 N2 106.0(5) . .
C2 C3 H3 127.0 . .
N2 C3 H3 127.0 . .
C12 C13 N4 106.6(5) . .
C12 C13 H12 126.7 . .
N4 C13 H12 126.7 . .
C6 C7 C8 121.0(5) . .
C6 C7 H7 119.5 . .
C8 C7 H7 119.5 . .
C9 C10 C5 121.4(5) . .
C9 C10 H10 119.3 . .
C5 C10 H10 119.3 . .
C8 C9 C10 119.3(6) . .
C8 C9 H9 120.4 . .
C10 C9 H9 120.4 . .
C9 C8 C7 120.2(5) . .
C9 C8 H8 119.9 . .
C7 C8 H8 119.9 . .
C13 C12 N3 109.7(5) . .
C13 C12 H11 125.1 . .
N3 C12 H11 125.1 . .
N3 C14 N4 113.2(5) . .
N3 C14 H13 123.4 . .
N4 C14 H13 123.4 . .
C3 C2 N1 109.6(5) . .
C3 C2 H2 125.2 . .
N1 C2 H2 125.2 . .
HW32 O3W HW31 111(3) . .
HW51 O5W HW52 109(3) . .
HW42 O4W HW41 106(3) . .
HW61 O6W HW62 111(3) . .
Cu1 O2W HW21 106(5) . .
Cu1 O2W HW22 111(5) . .
HW21 O2W HW22 99(6) . .

loop_
_geom_bond_atom_site_label_1
_geom_bond_atom_site_label_2
_geom_bond_distance
_geom_bond_site_symmetry_2
Cu1 O2W 1.981(5) .
Cu1 N3 2.016(4) .
Cu1 N1 2.018(4) .
Cu1 O1 2.027(3) .
Cu1 O1W 2.339(4) .
O3 C19 1.248(6) .
O2 C15 1.240(6) .
O4 C19 1.249(6) .
O1 C15 1.274(6) .
O1W HW12 0.870(19) .
O1W HW11 0.874(19) .
N2 C1 1.327(6) .
N2 C3 1.359(6) .
N2 C4 1.448(6) .
N1 C1 1.311(6) .
N1 C2 1.362(6) .
N3 C14 1.302(6) .
N3 C12 1.361(6) .
C15 C16 1.525(6) .
N4 C14 1.313(6) .
N4 C13 1.359(6) .
N4 C11 1.476(6) 1_565
C4 C5 1.505(6) .
C4 H4A 0.9700 .
C4 H4B 0.9700 .
C17 C18 1.386(6) .
C17 C16 1.416(7) .
C17 C19 1.510(7) .
C16 C18 1.388(6) 3_566
C6 C7 1.371(7) .
C6 C5 1.392(7) .
C6 C11 1.493(7) .
C5 C10 1.385(7) .
C18 C16 1.388(6) 3_566
C18 H16 0.9300 .
C1 H1 0.9300 .
C11 N4 1.476(6) 1_545
C11 H22A 0.9700 .
C11 H22B 0.9700 .
C3 C2 1.355(7) .
C3 H3 0.9300 .
C13 C12 1.335(7) .
C13 H12 0.9300 .
C7 C8 1.387(7) .
C7 H7 0.9300 .
C10 C9 1.367(7) .
C10 H10 0.9300 .
C9 C8 1.363(7) .
C9 H9 0.9300 .
C8 H8 0.9300 .
C12 H11 0.9300 .
C14 H13 0.9300 .
C2 H2 0.9300 .
O3W HW32 0.834(19) .
O3W HW31 0.853(19) .
O5W HW51 0.871(19) .
O5W HW52 0.855(19) .
O4W HW42 0.828(18) .
O4W HW41 0.813(19) .
O6W HW61 0.861(19) .
O6W HW62 0.852(19) .
O2W HW21 0.89(2) .
O2W HW22 0.88(2) .
